data_1522216
loop_
_publ_author_name
'Kripyakevich, P.I.'
'Kuz'ma, Yu.B.'
'Protasov, V.S.'

_publ_section_title
;
 Crystal structure of compounds in the Sc-Re system
;
_journal_name_full 'Dopovidi Akademii Nauk Ukrains'koi RSR'
_journal_page_first 492
_journal_page_last 495
_journal_volume 1963
_journal_year 1963
_chemical_formula_sum 'Re24 Sc5'
_space_group_IT_number 217
_symmetry_space_group_name_Hall 'I -4 2 3'
_symmetry_space_group_name_H-M 'I -4 3 m'
_cell_angle_alpha 90
_cell_angle_beta 90
_cell_angle_gamma 90
_cell_formula_units_Z 2
_cell_length_a 9.65
_cell_length_b 9.65
_cell_length_c 9.65
_cell_volume 898.632
_citation_journal_id_ASTM DUKRA4
_cod_data_source_file Kripyakevich_DUKRA4_1963_1919.cif
_cod_data_source_block Re24Sc5
_cod_database_code 1522216

loop_
_symmetry_equiv_pos_as_xyz
x,y,z
y,-x,-z
-x,-y,z
-y,x,-z
x,-y,-z
-y,-x,z
-x,y,-z
y,x,z
z,x,y
x,-z,-y
-z,-x,y
-x,z,-y
z,-x,-y
-x,-z,y
-z,x,-y
x,z,y
y,z,x
y,-z,-x
-z,-y,x
-y,z,-x
z,y,x
-y,-z,x
-z,y,-x
z,-y,-x
x+1/2,y+1/2,z+1/2
y+1/2,-x+1/2,-z+1/2
-x+1/2,-y+1/2,z+1/2
-y+1/2,x+1/2,-z+1/2
x+1/2,-y+1/2,-z+1/2
-y+1/2,-x+1/2,z+1/2
-x+1/2,y+1/2,-z+1/2
y+1/2,x+1/2,z+1/2
z+1/2,x+1/2,y+1/2
x+1/2,-z+1/2,-y+1/2
-z+1/2,-x+1/2,y+1/2
-x+1/2,z+1/2,-y+1/2
z+1/2,-x+1/2,-y+1/2
-x+1/2,-z+1/2,y+1/2
-z+1/2,x+1/2,-y+1/2
x+1/2,z+1/2,y+1/2
y+1/2,z+1/2,x+1/2
y+1/2,-z+1/2,-x+1/2
-z+1/2,-y+1/2,x+1/2
-y+1/2,z+1/2,-x+1/2
z+1/2,y+1/2,x+1/2
-y+1/2,-z+1/2,x+1/2
-z+1/2,y+1/2,-x+1/2
z+1/2,-y+1/2,-x+1/2

loop_
_atom_site_label
_atom_site_type_symbol
_atom_site_fract_x
_atom_site_fract_y
_atom_site_fract_z
_atom_site_occupancy
_atom_site_U_iso_or_equiv
Re1 Re 0.356 0.356 0.042 1 0.0
Re2 Re 0.089 0.089 0.278 1 0.0
Sc1 Sc 0 0 0 1 0.0
Sc2 Sc 0.317 0.317 0.317 1 0.0
